data_4312752
loop_
_publ_author_name
'David Parker'
'Horst Puschmann'
'Andrei S. Batsanov'
'Kanthi Senanayake'

_publ_contact_author 'Andrei S.Batsanov'
_publ_contact_author_email a.s.batsanov@durham.ac.uk
_publ_section_title
;
 Structural Analysis of Nine-Coordinate Lanthanide Complexes: Steric
 Control of the Metal-Water Distance Across the Series
;
_journal_name_full 'Inorganic Chemistry'
_journal_page_first 8646
_journal_page_last 8651
_journal_paper_doi 10.1021/ic030203z
_journal_volume 42
_journal_year 2003
_chemical_absolute_configuration ad
_chemical_formula_moiety 'C48 H66 Eu N8 O5 3+,3(C F3 O3 S 1-),3(H2 O)'
_chemical_formula_sum 'C51 H72 Eu F9 N8 O17 S3'
_chemical_formula_weight 1488.31
_chemical_name_systematic
;
  ?
;
_space_group_IT_number 4
_symmetry_cell_setting monoclinic
_symmetry_space_group_name_Hall 'P 2yb'
_symmetry_space_group_name_H-M 'P 1 21 1'
_atom_sites_solution_hydrogens geom
_atom_sites_solution_primary direct
_atom_sites_solution_secondary difmap
_audit_creation_method SHELXL-97
_cell_angle_alpha 90.00
_cell_angle_beta 101.7670(10)
_cell_angle_gamma 90.00
_cell_formula_units_Z 2
_cell_length_a 14.6738(5)
_cell_length_b 11.6677(4)
_cell_length_c 19.2758(6)
_cell_measurement_reflns_used 997
_cell_measurement_temperature 120(2)
_cell_measurement_theta_max 20.68
_cell_measurement_theta_min 12.08
_cell_volume 3230.85(19)
_computing_cell_refinement 'SMART version 5.625 (Bruker, 2001)'
_computing_data_collection 'SMART version 5.625 (Bruker, 2001)'
_computing_data_reduction 'SAINT version 6.02A (Bruker, 2001)'
_computing_molecular_graphics 'SHELXTL version 5.10 (Bruker, 1997)'
_computing_publication_material 'SHELXTL version 5.10 (Bruker, 1997)'
_computing_structure_refinement 'SHELXTL version 6.12 (Bruker, 2001)'
_computing_structure_solution 'SHELXTL version 6.12 (Bruker, 2001)'
_diffrn_ambient_temperature 120(2)
_diffrn_detector_area_resol_mean 8
_diffrn_measured_fraction_theta_full 0.999
_diffrn_measured_fraction_theta_max 0.999
_diffrn_measurement_device_type 'SMART 6K CCD area detector'
_diffrn_measurement_method '\w scans'
_diffrn_radiation_monochromator graphite
_diffrn_radiation_source 'fine-focus sealed tube'
_diffrn_radiation_type MoK\a
_diffrn_radiation_wavelength 0.71073
_diffrn_reflns_av_R_equivalents 0.0295
_diffrn_reflns_av_sigmaI/netI 0.0348
_diffrn_reflns_limit_h_max 20
_diffrn_reflns_limit_h_min -20
_diffrn_reflns_limit_k_max 16
_diffrn_reflns_limit_k_min -16
_diffrn_reflns_limit_l_max 27
_diffrn_reflns_limit_l_min -27
_diffrn_reflns_number 58652
_diffrn_reflns_theta_full 30.00
_diffrn_reflns_theta_max 30.00
_diffrn_reflns_theta_min 2.05
_exptl_absorpt_coefficient_mu 1.164
_exptl_absorpt_correction_T_max 0.7620
_exptl_absorpt_correction_T_min 0.7106
_exptl_absorpt_correction_type integration
_exptl_absorpt_process_details 'XPREP (SHELXTL), R(int)=0.046 before correction'
_exptl_crystal_colour colourless
_exptl_crystal_density_diffrn 1.530
_exptl_crystal_density_method 'not measured'
_exptl_crystal_description 'oblique block'
_exptl_crystal_F_000 1524
_exptl_crystal_size_max 0.36
_exptl_crystal_size_mid 0.32
_exptl_crystal_size_min 0.30
_refine_diff_density_max 2.149
_refine_diff_density_min -0.700
_refine_diff_density_rms 0.072
_refine_ls_abs_structure_details 'Flack H D (1983), Acta Cryst. A39, 876-881'
_refine_ls_abs_structure_Flack -0.033(4)
_refine_ls_extinction_method none
_refine_ls_goodness_of_fit_ref 1.023
_refine_ls_hydrogen_treatment mixed
_refine_ls_matrix_type full
_refine_ls_number_parameters 843
_refine_ls_number_reflns 18861
_refine_ls_number_restraints 31
_refine_ls_restrained_S_all 1.026
_refine_ls_R_factor_all 0.0292
_refine_ls_R_factor_gt 0.0268
_refine_ls_shift/su_max 0.056
_refine_ls_shift/su_mean 0.002
_refine_ls_structure_factor_coef Fsqd
_refine_ls_weighting_details 'calc w=1/[\s^2^(Fo^2^)+(0.0277P)^2^+2.2288P] where P=(Fo^2^+2Fc^2^)/3'
_refine_ls_weighting_scheme calc
_refine_ls_wR_factor_gt 0.0639
_refine_ls_wR_factor_ref 0.0656
_reflns_Friedel_coverage 0.91
_reflns_number_gt 17941
_reflns_number_total 18861
_reflns_threshold_expression I>2\s(I)
_cod_data_source_file ic030203z_5.cif
_cod_data_source_block 02srv268
_cod_depositor_comments
;
The following automatic conversions were performed:

'_symmetry_cell_setting' value 'Monoclinic' changed to 'monoclinic'
according to the built-in table from CIF Core dictionary named
'cif_core.dic' version 2.4.1 from 2010-06-29.

Automatic conversion script
Id: cif_fix_values 1646 2011-03-28 12:23:43Z adriana 
;
_cod_database_code 4312752

loop_
_symmetry_equiv_pos_as_xyz
'x, y, z'
'-x, y+1/2, -z'

loop_
_atom_site_label
_atom_site_type_symbol
_atom_site_fract_x
_atom_site_fract_y
_atom_site_fract_z
_atom_site_U_iso_or_equiv
_atom_site_adp_type
_atom_site_occupancy
_atom_site_symmetry_multiplicity
_atom_site_calc_flag
_atom_site_refinement_flags
_atom_site_disorder_assembly
_atom_site_disorder_group
Eu Eu 0.196093(6) 0.301136(10) 0.280815(4) 0.01272(2) Uani 1 1 d . . .
O1 O 0.32796(12) 0.35234(15) 0.23355(9) 0.0194(3) Uani 1 1 d . . .
O2 O 0.11239(12) 0.34010(14) 0.16544(8) 0.0185(3) Uani 1 1 d . . .
O3 O 0.06323(11) 0.37589(15) 0.31828(8) 0.0177(3) Uani 1 1 d . . .
O4 O 0.27587(11) 0.38011(15) 0.38901(8) 0.0173(3) Uani 1 1 d . . .
O5 O 0.19863(12) 0.51219(15) 0.26509(9) 0.0210(3) Uani 1 1 d . . .
H051 H 0.1554 0.5469 0.2369 0.025 Uiso 1 1 d R . .
H052 H 0.2410 0.5443 0.2478 0.025 Uiso 1 1 d R . .
N1 N 0.34031(13) 0.16468(16) 0.32377(10) 0.0157(3) Uani 1 1 d . . .
N2 N 0.21144(13) 0.14126(17) 0.18401(10) 0.0170(4) Uani 1 1 d . . .
N3 N 0.05057(14) 0.16084(17) 0.25633(10) 0.0172(4) Uani 1 1 d . . .
N4 N 0.17875(13) 0.18017(16) 0.39616(10) 0.0156(3) Uani 1 1 d . . .
N10 N 0.47826(14) 0.33021(18) 0.22539(11) 0.0240(5) Uani 1 1 d . . .
H10 H 0.5322 0.2981 0.2431 0.029 Uiso 1 1 calc R . .
N20 N 0.08069(14) 0.32726(17) 0.04650(10) 0.0209(4) Uani 1 1 d . . .
H20 H 0.0882 0.2892 0.0086 0.025 Uiso 1 1 calc R . .
N30 N -0.08895(14) 0.37472(19) 0.32293(11) 0.0215(4) Uani 1 1 d . . .
H30 H -0.1433 0.3406 0.3105 0.026 Uiso 1 1 calc R . .
N40 N 0.31541(14) 0.39478(18) 0.50774(10) 0.0195(4) Uani 1 1 d . . .
H40 H 0.3091 0.3685 0.5493 0.023 Uiso 1 1 calc R . .
C1 C 0.33862(16) 0.0620(2) 0.27745(13) 0.0200(4) Uani 1 1 d . . .
H1A H 0.4039 0.0320 0.2865 0.026 Uiso 1 1 d R . .
H1B H 0.2972 0.0023 0.2901 0.026 Uiso 1 1 d R . .
C2 C 0.30598(16) 0.0879(2) 0.19893(13) 0.0208(4) Uani 1 1 d . . .
H2A H 0.3068 0.0183 0.1706 0.027 Uiso 1 1 d R . .
H2B H 0.3507 0.1424 0.1850 0.027 Uiso 1 1 d R . .
C3 C 0.14118(17) 0.0493(2) 0.18433(13) 0.0202(4) Uani 1 1 d . . .
H3A H 0.1375 0.0054 0.1400 0.026 Uiso 1 1 d R . .
H3B H 0.1640 -0.0020 0.2250 0.026 Uiso 1 1 d R . .
C4 C 0.04610(16) 0.0948(2) 0.18972(12) 0.0192(4) Uani 1 1 d . . .
H4A H 0.0030 0.0294 0.1876 0.025 Uiso 1 1 d R . .
H4B H 0.0217 0.1434 0.1480 0.025 Uiso 1 1 d R . .
C5 C 0.05162(17) 0.0764(2) 0.31524(13) 0.0206(4) Uani 1 1 d . . .
H5A H -0.0128 0.0449 0.3102 0.027 Uiso 1 1 d R . .
H5B H 0.0948 0.0133 0.3107 0.027 Uiso 1 1 d R . .
C6 C 0.08412(16) 0.1290(2) 0.38820(12) 0.0181(4) Uani 1 1 d . . .
H6A H 0.0852 0.0704 0.4251 0.023 Uiso 1 1 d R . .
H6B H 0.0377 0.1875 0.3946 0.023 Uiso 1 1 d R . .
C7 C 0.24930(16) 0.0873(2) 0.40903(13) 0.0199(4) Uani 1 1 d . . .
H7A H 0.2543 0.0604 0.4585 0.026 Uiso 1 1 d R . .
H7B H 0.2288 0.0228 0.3767 0.026 Uiso 1 1 d R . .
C8 C 0.34484(15) 0.1248(2) 0.39777(12) 0.0186(4) Uani 1 1 d . . .
H8A H 0.3904 0.0617 0.4089 0.024 Uiso 1 1 d R . .
H8B H 0.3672 0.1868 0.4318 0.024 Uiso 1 1 d R . .
C10 C 0.42376(15) 0.2348(2) 0.32111(12) 0.0171(4) Uani 1 1 d . . .
H10A H 0.4376 0.2818 0.3647 0.022 Uiso 1 1 d R . .
H10B H 0.4797 0.1869 0.3206 0.022 Uiso 1 1 d R . .
C11 C 0.40663(14) 0.3105(3) 0.25601(11) 0.0171(4) Uani 1 1 d . . .
C12 C 0.47004(19) 0.4045(3) 0.16251(16) 0.0326(6) Uani 1 1 d . . .
H12 H 0.4305 0.4702 0.1708 0.039 Uiso 1 1 d R . .
C13 C 0.5682(2) 0.4422(3) 0.1579(2) 0.0431(8) Uani 1 1 d . . .
H13A H 0.6056 0.3750 0.1515 0.046(6) Uiso 1 1 d R . .
H13B H 0.5972 0.4817 0.2018 0.046(6) Uiso 1 1 d R . .
H13C H 0.5650 0.4944 0.1177 0.046(6) Uiso 1 1 d R . .
C14 C 0.4198(2) 0.3444(3) 0.09633(17) 0.0374(7) Uani 1 1 d . . .
C15 C 0.4418(3) 0.2326(4) 0.0812(2) 0.0500(10) Uani 1 1 d . . .
H15 H 0.4903 0.1931 0.1130 0.060 Uiso 1 1 d R . .
C16 C 0.3964(3) 0.1792(5) 0.0195(2) 0.0705(14) Uani 1 1 d . . .
H16 H 0.4161 0.1069 0.0069 0.085 Uiso 1 1 d R . .
C17 C 0.3264(4) 0.2362(7) -0.0283(2) 0.0817(19) Uani 1 1 d . . .
H17 H 0.2956 0.2018 -0.0717 0.098 Uiso 1 1 d R . .
C18 C 0.3058(4) 0.3468(6) -0.0132(2) 0.0751(18) Uani 1 1 d . . .
H18 H 0.2569 0.3859 -0.0449 0.090 Uiso 1 1 d R . .
C19 C 0.3498(2) 0.4014(4) 0.04850(19) 0.0509(10) Uani 1 1 d . . .
H19 H 0.3307 0.4745 0.0602 0.061 Uiso 1 1 d R . .
C20 C 0.19565(17) 0.1978(2) 0.11401(12) 0.0192(4) Uani 1 1 d . . .
H20A H 0.2554 0.2326 0.1075 0.025 Uiso 1 1 d R . .
H20B H 0.1750 0.1426 0.0752 0.025 Uiso 1 1 d R . .
C21 C 0.12495(13) 0.2935(3) 0.10972(10) 0.0169(4) Uani 1 1 d . . .
C22 C 0.01870(18) 0.4280(2) 0.03855(12) 0.0219(5) Uani 1 1 d . . .
H22 H 0.0380 0.4766 0.0818 0.026 Uiso 1 1 d R . .
C23 C 0.0384(2) 0.5011(2) -0.02237(14) 0.0288(5) Uani 1 1 d . . .
H23A H 0.0221 0.4571 -0.0664 0.042(6) Uiso 1 1 d R . .
H23B H 0.1048 0.5212 -0.0134 0.042(6) Uiso 1 1 d R . .
H23C H 0.0009 0.5713 -0.0268 0.042(6) Uiso 1 1 d R . .
C24 C -0.08200(19) 0.3921(2) 0.02973(14) 0.0265(5) Uani 1 1 d . . .
C25 C -0.1253(2) 0.3255(3) -0.02626(19) 0.0489(11) Uani 1 1 d . . .
H25 H -0.0880 0.2813 -0.0510 0.059 Uiso 1 1 d R . .
C26 C -0.2177(2) 0.2940(6) -0.0340(2) 0.0647(12) Uani 1 1 d . . .
H26 H -0.2423 0.2272 -0.0585 0.078 Uiso 1 1 d R . .
C27 C -0.2680(3) 0.3313(4) 0.0151(3) 0.0649(13) Uani 1 1 d . . .
H27 H -0.3322 0.3114 0.0129 0.078 Uiso 1 1 d R . .
C28 C -0.2248(3) 0.3970(5) 0.0709(3) 0.0821(18) Uani 1 1 d . . .
H28 H -0.2636 0.4434 0.0931 0.098 Uiso 1 1 d R . .
C29 C -0.1315(3) 0.4272(4) 0.0792(2) 0.0575(11) Uani 1 1 d . . .
H29 H -0.1058 0.4902 0.1074 0.069 Uiso 1 1 d R . .
C30 C -0.03316(16) 0.2349(2) 0.24832(12) 0.0195(4) Uani 1 1 d . . .
H30A H -0.0485 0.2633 0.1987 0.025 Uiso 1 1 d R . .
H30B H -0.0875 0.1898 0.2564 0.025 Uiso 1 1 d R . .
C31 C -0.01623(15) 0.33319(19) 0.29985(12) 0.0168(4) Uani 1 1 d . . .
C32 C -0.08042(17) 0.4767(2) 0.36888(13) 0.0226(5) Uani 1 1 d . . .
H32 H -0.0406 0.5338 0.3505 0.027 Uiso 1 1 d R . .
C33 C -0.1775(2) 0.5256(3) 0.36679(16) 0.0327(6) Uani 1 1 d . . .
H33A H -0.2151 0.4700 0.3867 0.049(7) Uiso 1 1 d R . .
H33B H -0.2074 0.5415 0.3175 0.049(7) Uiso 1 1 d R . .
H33C H -0.1726 0.5968 0.3942 0.049(7) Uiso 1 1 d R . .
C34 C -0.02909(17) 0.4484(2) 0.44367(13) 0.0212(4) Uani 1 1 d . . .
C35 C -0.0584(2) 0.3598(2) 0.48305(14) 0.0270(5) Uani 1 1 d . . .
H35 H -0.1120 0.3169 0.4606 0.032 Uiso 1 1 d R . .
C36 C -0.0109(2) 0.3368(2) 0.55157(15) 0.0312(6) Uani 1 1 d . . .
H36 H -0.0334 0.2771 0.5765 0.037 Uiso 1 1 d R . .
C37 C 0.0674(2) 0.4006(3) 0.58159(15) 0.0313(6) Uani 1 1 d . . .
H37 H 0.0983 0.3832 0.6291 0.038 Uiso 1 1 d R . .
C38 C 0.09653(19) 0.4883(3) 0.54316(15) 0.0292(6) Uani 1 1 d . . .
H38 H 0.1497 0.5314 0.5661 0.035 Uiso 1 1 d R . .
C39 C 0.04888(18) 0.5115(2) 0.47487(14) 0.0243(5) Uani 1 1 d . . .
H39 H 0.0717 0.5713 0.4503 0.029 Uiso 1 1 d R . .
C40 C 0.19359(16) 0.2610(2) 0.45666(12) 0.0183(4) Uani 1 1 d . . .
H40A H 0.1324 0.2979 0.4575 0.024 Uiso 1 1 d R . .
H40B H 0.2145 0.2197 0.5021 0.024 Uiso 1 1 d R . .
C41 C 0.26649(15) 0.3491(2) 0.44949(11) 0.0162(4) Uani 1 1 d . . .
C42 C 0.38082(16) 0.4897(2) 0.50406(12) 0.0198(4) Uani 1 1 d . . .
H42 H 0.3494 0.5408 0.4647 0.024 Uiso 1 1 d R . .
C43 C 0.39694(19) 0.5544(2) 0.57393(14) 0.0270(5) Uani 1 1 d . . .
H43A H 0.4272 0.5039 0.6124 0.041(6) Uiso 1 1 d R . .
H43B H 0.3366 0.5798 0.5828 0.041(6) Uiso 1 1 d R . .
H43C H 0.4367 0.6211 0.5716 0.041(6) Uiso 1 1 d R . .
C44 C 0.47008(17) 0.4455(2) 0.48653(13) 0.0217(5) Uani 1 1 d . . .
C45 C 0.52172(19) 0.3598(2) 0.52744(16) 0.0290(5) Uani 1 1 d . . .
H45 H 0.4987 0.3253 0.5650 0.035 Uiso 1 1 d R . .
C46 C 0.6054(2) 0.3219(2) 0.51228(19) 0.0386(8) Uani 1 1 d . . .
H46 H 0.6408 0.2642 0.5402 0.046 Uiso 1 1 d R . .
C47 C 0.6372(2) 0.3698(3) 0.4553(2) 0.0425(8) Uani 1 1 d . . .
H47 H 0.6955 0.3454 0.4452 0.051 Uiso 1 1 d R . .
C48 C 0.5870(2) 0.4545(3) 0.41448(19) 0.0390(7) Uani 1 1 d . . .
H48 H 0.6097 0.4882 0.3765 0.047 Uiso 1 1 d R . .
C49 C 0.50357(19) 0.4925(3) 0.43031(15) 0.0289(5) Uani 1 1 d . . .
H49 H 0.4688 0.5514 0.4030 0.035 Uiso 1 1 d R . .
S1 S 0.01407(5) 0.21237(6) 0.83353(4) 0.02868(13) Uani 1 1 d . . .
O6 O -0.02773(16) 0.10482(19) 0.80879(13) 0.0387(5) Uani 1 1 d . . .
O7 O 0.06085(16) 0.2132(2) 0.90687(11) 0.0390(5) Uani 1 1 d . . .
O8 O -0.04299(18) 0.3111(3) 0.81107(12) 0.0494(6) Uani 1 1 d . . .
C50 C 0.1092(3) 0.2269(4) 0.78599(19) 0.0461(8) Uani 1 1 d . . .
F1 F 0.1557(2) 0.3220(3) 0.80368(16) 0.0895(11) Uani 1 1 d . . .
F2 F 0.0761(2) 0.2275(2) 0.71641(11) 0.0651(7) Uani 1 1 d . . .
F3 F 0.16881(17) 0.1399(3) 0.80097(13) 0.0620(6) Uani 1 1 d . . .
S2 S 0.4239(2) 0.7124(3) 0.26065(19) 0.0408(7) Uani 0.639(4) 1 d P A 1
O9 O 0.5134(4) 0.6631(5) 0.2956(3) 0.082(2) Uani 0.639(4) 1 d P A 1
O10 O 0.3613(5) 0.6252(6) 0.2326(5) 0.092(3) Uani 0.639(4) 1 d P A 1
O11 O 0.3904(3) 0.8003(5) 0.2996(2) 0.0577(11) Uani 0.639(4) 1 d P A 1
C51 C 0.4588(5) 0.7827(7) 0.1871(3) 0.0542(19) Uani 0.639(4) 1 d PD A 1
F4 F 0.5244(4) 0.8602(5) 0.2080(3) 0.118(2) Uani 0.639(4) 1 d PD A 1
F5 F 0.4859(6) 0.7118(5) 0.1413(3) 0.107(3) Uani 0.639(4) 1 d PD A 1
F6 F 0.3919(5) 0.8412(4) 0.1484(2) 0.107(2) Uani 0.639(4) 1 d PD A 1
S2' S 0.4319(5) 0.7233(6) 0.2555(4) 0.0454(16) Uiso 0.361(4) 1 d P A 2
O9' O 0.3347(5) 0.7932(10) 0.2340(4) 0.0581(19) Uiso 0.361(4) 1 d P A 2
O10' O 0.4846(5) 0.7829(7) 0.3082(4) 0.052(2) Uiso 0.361(4) 1 d P A 2
O11' O 0.4022(9) 0.6111(13) 0.2548(7) 0.074(4) Uiso 0.361(4) 1 d P A 2
C51' C 0.4724(7) 0.7472(9) 0.1762(7) 0.036(3) Uiso 0.361(4) 1 d PD A 2
F4' F 0.5584(5) 0.7158(7) 0.1870(5) 0.076(2) Uiso 0.361(4) 1 d PD A 2
F5' F 0.4245(5) 0.6936(6) 0.1216(4) 0.0450(16) Uiso 0.361(4) 1 d PD A 2
F6' F 0.4690(7) 0.8588(7) 0.1626(5) 0.067(2) Uiso 0.361(4) 1 d PD A 2
S3 S -0.29695(5) 0.12779(8) 0.26053(4) 0.03330(15) Uani 1 1 d . . .
O12 O -0.2490(2) 0.0408(4) 0.30502(14) 0.0836(13) Uani 1 1 d . . .
O13 O -0.25209(19) 0.2384(3) 0.2632(2) 0.0767(11) Uani 1 1 d . . .
O14 O -0.39458(14) 0.13795(19) 0.25885(11) 0.0320(4) Uani 1 1 d . . .
C52 C -0.2912(2) 0.0779(3) 0.17237(16) 0.0341(6) Uani 1 1 d . . .
F7 F -0.33111(19) -0.0236(3) 0.16076(17) 0.0792(9) Uani 1 1 d . . .
F8 F -0.3367(2) 0.1450(3) 0.12267(13) 0.0838(10) Uani 1 1 d . . .
F9 F -0.20426(13) 0.06580(19) 0.16404(11) 0.0426(5) Uani 1 1 d . . .
O1W O 0.20223(18) 0.6474(2) 0.40445(12) 0.0419(5) Uani 1 1 d . . .
H1W1 H 0.2032 0.5915 0.3763 0.063 Uiso 1 1 d R . .
H2W1 H 0.1971 0.7086 0.3800 0.063 Uiso 1 1 d R . .
O2W O 0.19713(18) 0.82691(18) 0.30585(13) 0.0426(6) Uani 1 1 d . . .
H1W2 H 0.1500 0.8179 0.2725 0.064 Uiso 1 1 d R . .
H2W2 H 0.2498 0.8154 0.2952 0.064 Uiso 1 1 d R . .
O3W O 0.68836(16) 0.8110(4) 0.35445(10) 0.0540(7) Uani 1 1 d . . .
H1W3 H 0.6374 0.7765 0.3384 0.081 Uiso 1 1 d R . .
H2W3 H 0.7047 0.8665 0.3312 0.081 Uiso 1 1 d R . .

loop_
_atom_site_aniso_label
_atom_site_aniso_U_11
_atom_site_aniso_U_22
_atom_site_aniso_U_33
_atom_site_aniso_U_23
_atom_site_aniso_U_13
_atom_site_aniso_U_12
Eu 0.01237(4) 0.01421(4) 0.01120(4) 0.00007(5) 0.00151(3) 0.00060(5)
O1 0.0152(7) 0.0239(8) 0.0199(8) 0.0061(6) 0.0057(6) 0.0021(6)
O2 0.0210(8) 0.0215(7) 0.0117(7) -0.0001(6) 0.0003(6) 0.0044(6)
O3 0.0140(7) 0.0221(8) 0.0167(7) -0.0018(6) 0.0024(6) 0.0008(6)
O4 0.0165(7) 0.0217(8) 0.0123(7) -0.0003(6) -0.0003(5) -0.0037(6)
O5 0.0210(8) 0.0171(8) 0.0246(8) 0.0031(6) 0.0036(6) 0.0002(6)
N1 0.0155(8) 0.0160(8) 0.0152(8) 0.0012(7) 0.0022(6) 0.0004(7)
N2 0.0164(8) 0.0189(9) 0.0151(8) -0.0021(7) 0.0020(7) 0.0023(7)
N3 0.0170(9) 0.0181(9) 0.0158(8) -0.0024(7) 0.0015(7) 0.0007(7)
N4 0.0144(8) 0.0170(8) 0.0148(8) 0.0005(7) 0.0015(6) -0.0022(7)
N10 0.0172(9) 0.0300(12) 0.0270(10) 0.0070(8) 0.0099(7) 0.0033(7)
N20 0.0234(9) 0.0245(12) 0.0133(8) 0.0000(6) 0.0005(7) 0.0040(7)
N30 0.0131(8) 0.0280(10) 0.0234(10) -0.0043(8) 0.0038(7) 0.0013(8)
N40 0.0197(9) 0.0229(10) 0.0143(8) -0.0013(7) 0.0000(7) -0.0033(8)
C1 0.0196(10) 0.0176(10) 0.0212(11) -0.0007(8) 0.0003(8) 0.0052(8)
C2 0.0176(10) 0.0227(11) 0.0214(11) -0.0033(9) 0.0021(8) 0.0051(8)
C3 0.0208(11) 0.0183(10) 0.0200(10) -0.0041(8) 0.0008(8) 0.0002(8)
C4 0.0196(10) 0.0205(10) 0.0167(10) -0.0059(8) 0.0017(8) -0.0017(8)
C5 0.0208(11) 0.0214(11) 0.0185(10) -0.0009(8) 0.0012(8) -0.0067(9)
C6 0.0163(10) 0.0214(10) 0.0163(10) 0.0011(8) 0.0028(8) -0.0046(8)
C7 0.0183(10) 0.0199(10) 0.0214(11) 0.0075(9) 0.0039(8) 0.0016(8)
C8 0.0148(10) 0.0216(10) 0.0186(10) 0.0058(8) 0.0019(8) 0.0030(8)
C10 0.0128(9) 0.0223(11) 0.0165(10) 0.0021(8) 0.0036(7) 0.0028(8)
C11 0.0154(8) 0.0191(11) 0.0181(8) 0.0026(11) 0.0061(6) 0.0007(10)
C12 0.0267(13) 0.0395(15) 0.0365(15) 0.0173(12) 0.0179(11) 0.0080(12)
C13 0.0331(16) 0.0494(19) 0.053(2) 0.0196(16) 0.0244(14) 0.0025(14)
C14 0.0282(15) 0.0580(19) 0.0287(15) 0.0134(13) 0.0125(11) 0.0063(13)
C15 0.0391(19) 0.080(3) 0.0336(18) -0.0090(18) 0.0134(14) 0.0107(19)
C16 0.061(3) 0.112(4) 0.043(2) -0.025(2) 0.0207(19) 0.007(3)
C17 0.069(3) 0.152(6) 0.024(2) -0.009(3) 0.010(2) -0.006(4)
C18 0.055(3) 0.142(5) 0.028(2) 0.034(3) 0.0043(17) 0.001(3)
C19 0.0393(17) 0.076(3) 0.0392(18) 0.0339(18) 0.0120(14) 0.0094(18)
C20 0.0195(10) 0.0240(11) 0.0134(9) -0.0019(8) 0.0017(8) 0.0042(8)
C21 0.0162(8) 0.0193(10) 0.0146(7) 0.0007(11) 0.0016(6) -0.0002(12)
C22 0.0259(12) 0.0225(11) 0.0155(10) 0.0023(8) -0.0001(8) 0.0042(9)
C23 0.0302(13) 0.0299(13) 0.0249(12) 0.0105(10) 0.0023(10) 0.0009(11)
C24 0.0273(12) 0.0267(13) 0.0253(12) 0.0019(10) 0.0048(10) 0.0062(10)
C25 0.0268(14) 0.065(3) 0.0527(18) -0.0228(18) 0.0024(12) -0.0013(14)
C26 0.0328(15) 0.081(3) 0.076(3) -0.036(3) 0.0016(15) -0.013(3)
C27 0.0354(18) 0.082(4) 0.081(3) -0.008(2) 0.0214(18) -0.0128(18)
C28 0.051(2) 0.105(4) 0.105(4) -0.046(3) 0.050(3) -0.024(3)
C29 0.048(2) 0.067(3) 0.067(3) -0.030(2) 0.0351(19) -0.0205(19)
C30 0.0138(9) 0.0241(11) 0.0195(10) -0.0050(9) 0.0008(8) 0.0011(8)
C31 0.0137(9) 0.0205(11) 0.0160(9) 0.0000(7) 0.0025(7) 0.0029(7)
C32 0.0213(11) 0.0217(11) 0.0258(12) -0.0027(9) 0.0074(9) 0.0023(9)
C33 0.0265(13) 0.0395(16) 0.0337(14) 0.0001(12) 0.0101(11) 0.0125(11)
C34 0.0208(11) 0.0210(11) 0.0229(11) -0.0043(9) 0.0072(9) 0.0020(9)
C35 0.0300(13) 0.0246(13) 0.0275(13) -0.0015(10) 0.0089(10) -0.0019(10)
C36 0.0414(16) 0.0268(12) 0.0278(13) 0.0012(10) 0.0125(11) 0.0021(11)
C37 0.0354(14) 0.0355(14) 0.0230(12) -0.0044(11) 0.0060(10) 0.0108(12)
C38 0.0240(12) 0.0328(14) 0.0310(13) -0.0116(11) 0.0066(10) 0.0033(10)
C39 0.0235(12) 0.0219(11) 0.0291(12) -0.0052(10) 0.0093(10) -0.0012(9)
C40 0.0179(10) 0.0228(9) 0.0142(9) -0.0024(8) 0.0033(8) -0.0035(8)
C41 0.0154(10) 0.0194(9) 0.0129(9) -0.0016(8) 0.0012(7) 0.0006(8)
C42 0.0204(10) 0.0199(10) 0.0176(10) -0.0023(8) 0.0001(8) -0.0054(9)
C43 0.0259(12) 0.0272(13) 0.0260(12) -0.0087(10) 0.0010(10) -0.0076(10)
C44 0.0206(11) 0.0207(11) 0.0228(11) -0.0044(9) 0.0021(9) -0.0049(9)
C45 0.0266(13) 0.0246(13) 0.0339(14) -0.0023(11) 0.0018(10) -0.0015(10)
C46 0.0274(13) 0.0267(19) 0.0595(19) -0.0045(12) 0.0034(12) 0.0016(10)
C47 0.0253(14) 0.0324(15) 0.073(2) -0.0122(15) 0.0171(15) -0.0043(11)
C48 0.0286(14) 0.0417(17) 0.0499(19) -0.0030(15) 0.0157(13) -0.0103(13)
C49 0.0264(13) 0.0301(13) 0.0300(13) 0.0021(11) 0.0051(10) -0.0050(10)
S1 0.0359(4) 0.0236(3) 0.0238(3) -0.0028(2) -0.0002(3) -0.0021(3)
O6 0.0372(12) 0.0290(10) 0.0433(12) 0.0022(9) -0.0073(9) -0.0076(9)
O7 0.0426(12) 0.0494(13) 0.0227(10) -0.0096(9) 0.0014(8) 0.0048(10)
O8 0.0662(14) 0.0333(13) 0.0425(11) -0.0032(13) -0.0038(10) 0.0117(14)
>C50 0.060(2) 0.0467(19) 0.0342(17) -0.0057(15) 0.0144(15) -0.0150(18)
F1 0.106(2) 0.082(2) 0.0877(19) -0.0153(17) 0.0384(17) -0.066(2)
F2 0.114(2) 0.0555(13) 0.0310(11) 0.0073(10) 0.0278(12) 0.0013(14)
F3 0.0556(14) 0.0877(18) 0.0482(13) 0.0002(13) 0.0235(11) 0.0101(13)
S2 0.0509(12) 0.0301(9) 0.0496(12) -0.0128(7) 0.0294(9) -0.0193(8)
O9 0.077(4) 0.099(4) 0.079(4) 0.059(3) 0.034(3) 0.052(3)
O10 0.072(4) 0.072(4) 0.156(7) -0.070(4) 0.077(5) -0.053(4)
O11 0.070(3) 0.0373(17) 0.072(3) -0.015(3) 0.030(2) 0.003(3)
C51 0.065(4) 0.055(6) 0.040(3) 0.009(3) 0.005(3) 0.011(4)
F4 0.130(5) 0.110(4) 0.105(4) 0.045(3) 0.002(4) -0.079(4)
F5 0.181(8) 0.077(3) 0.097(4) 0.034(3) 0.104(6) 0.056(4)
F6 0.169(6) 0.078(3) 0.055(3) 0.004(2) -0.024(3) 0.073(4)
S3 0.0190(3) 0.0528(4) 0.0279(3) -0.0081(3) 0.0043(2) 0.0078(3)
O12 0.075(2) 0.145(3) 0.0352(14) 0.0303(18) 0.0206(14) 0.080(2)
O13 0.0352(14) 0.088(2) 0.113(3) -0.068(2) 0.0293(15) -0.0193(14)
O14 0.0232(9) 0.0380(11) 0.0370(11) 0.0049(9) 0.0117(8) 0.0060(8)
C52 0.0271(13) 0.0434(17) 0.0333(15) -0.0022(12) 0.0097(11) 0.0045(12)
F7 0.0612(15) 0.0855(19) 0.101(2) -0.0591(17) 0.0410(15) -0.0352(14)
F8 0.0793(19) 0.135(3) 0.0407(12) 0.0276(15) 0.0206(12) 0.0576(19)
F9 0.0289(9) 0.0550(12) 0.0489(11) -0.0143(9) 0.0195(8) -0.0009(8)
O1W 0.0580(15) 0.0334(11) 0.0354(11) 0.0020(9) 0.0124(10) -0.0038(11)
O2W 0.0522(13) 0.0301(14) 0.0432(12) 0.0056(9) 0.0044(10) 0.0015(9)
O3W 0.0516(12) 0.082(2) 0.0252(9) -0.0127(16) -0.0005(8) 0.0143(18)

loop_
_atom_type_symbol
_atom_type_description
_atom_type_scat_dispersion_real
_atom_type_scat_dispersion_imag
_atom_type_scat_source
C C 0.0033 0.0016 'International Tables Vol C Tables 4.2.6.8 and 6.1.1.4'
H H 0.0000 0.0000 'International Tables Vol C Tables 4.2.6.8 and 6.1.1.4'
N N 0.0061 0.0033 'International Tables Vol C Tables 4.2.6.8 and 6.1.1.4'
O O 0.0106 0.0060 'International Tables Vol C Tables 4.2.6.8 and 6.1.1.4'
F F 0.0171 0.0103 'International Tables Vol C Tables 4.2.6.8 and 6.1.1.4'
S S 0.1246 0.1234 'International Tables Vol C Tables 4.2.6.8 and 6.1.1.4'
Eu Eu -0.1578 3.6682 'International Tables Vol C Tables 4.2.6.8 and 6.1.1.4'

loop_
_exptl_crystal_face_index_h
_exptl_crystal_face_index_k
_exptl_crystal_face_index_l
_exptl_crystal_face_perp_dist
1.00 0.00 1.00 0.1700
-1.00 0.00 -1.00 0.1700
-1.00 0.00 1.00 0.1500
-1.00 0.00 2.00 0.1500
1.00 0.00 -1.00 0.1500
1.00 0.00 -2.00 0.1600
0.00 1.00 0.00 0.1400
1.00 -1.00 0.00 0.1500
-1.00 -1.00 0.00 0.1700

loop_
_geom_angle_atom_site_label_1
_geom_angle_atom_site_label_2
_geom_angle_atom_site_label_3
_geom_angle
_geom_angle_site_symmetry_1
_geom_angle_site_symmetry_3
_geom_angle_publ_flag
O2 Eu O4 145.89(6) . . ?
O2 Eu O1 84.15(6) . . ?
O4 Eu O1 86.83(6) . . ?
O2 Eu O3 85.07(6) . . ?
O4 Eu O3 83.00(6) . . ?
O1 Eu O3 143.70(6) . . ?
O2 Eu O5 73.21(6) . . ?
O4 Eu O5 72.76(6) . . ?
O1 Eu O5 70.75(6) . . ?
O3 Eu O5 72.96(6) . . ?
O2 Eu N1 129.96(6) . . ?
O4 Eu N1 74.77(6) . . ?
O1 Eu N1 66.99(6) . . ?
O3 Eu N1 141.20(6) . . ?
O5 Eu N1 127.22(6) . . ?
O2 Eu N3 72.88(6) . . ?
O4 Eu N3 129.31(6) . . ?
O1 Eu N3 140.78(6) . . ?
O3 Eu N3 66.47(6) . . ?
O5 Eu N3 128.42(6) . . ?
N1 Eu N3 104.35(6) . . ?
O2 Eu N2 65.08(6) . . ?
O4 Eu N2 142.16(6) . . ?
O1 Eu N2 73.59(6) . . ?
O3 Eu N2 131.07(6) . . ?
O5 Eu N2 126.87(6) . . ?
N1 Eu N2 67.87(6) . . ?
N3 Eu N2 68.03(6) . . ?
O2 Eu N4 139.73(6) . . ?
O4 Eu N4 65.67(6) . . ?
O1 Eu N4 132.11(6) . . ?
O3 Eu N4 73.73(6) . . ?
O5 Eu N4 128.90(6) . . ?
N1 Eu N4 68.25(6) . . ?
N3 Eu N4 67.36(6) . . ?
N2 Eu N4 104.23(6) . . ?
O2 Eu C11 100.63(6) . . ?
O4 Eu C11 78.48(6) . . ?
O1 Eu C11 19.05(6) . . ?
O3 Eu C11 154.48(7) . . ?
O5 Eu C11 84.81(7) . . ?
N1 Eu C11 48.42(7) . . ?
N3 Eu C11 139.02(7) . . ?
N2 Eu C11 72.61(7) . . ?
N4 Eu C11 113.31(6) . . ?
O2 Eu C31 75.86(6) . . ?
O4 Eu C31 99.81(6) . . ?
O1 Eu C31 153.29(6) . . ?
O3 Eu C31 18.98(6) . . ?
O5 Eu C31 86.44(6) . . ?
N1 Eu C31 139.73(6) . . ?
N3 Eu C31 48.14(6) . . ?
N2 Eu C31 112.29(6) . . ?
N4 Eu C31 73.20(6) . . ?
C11 Eu C31 171.20(7) . . ?
O2 Eu C21 18.13(6) . . ?
O4 Eu C21 154.90(7) . . ?
O1 Eu C21 74.70(6) . . ?
O3 Eu C21 101.80(6) . . ?
O5 Eu C21 85.00(8) . . ?
N1 Eu C21 111.86(6) . . ?
N3 Eu C21 73.90(6) . . ?
N2 Eu C21 47.93(7) . . ?
N4 Eu C21 139.42(7) . . ?
C11 Eu C21 88.26(5) . . ?
C31 Eu C21 90.04(5) . . ?
C11 O1 Eu 122.48(15) . . ?
C21 O2 Eu 125.98(16) . . ?
C31 O3 Eu 122.82(14) . . ?
C41 O4 Eu 125.41(15) . . ?
C10 N1 C8 109.25(17) . . ?
C10 N1 C1 109.61(18) . . ?
C8 N1 C1 108.35(18) . . ?
C10 N1 Eu 105.74(13) . . ?
C8 N1 Eu 111.39(13) . . ?
C1 N1 Eu 112.45(13) . . ?
C20 N2 C3 110.24(18) . . ?
C20 N2 C2 109.17(18) . . ?
C3 N2 C2 108.39(18) . . ?
C20 N2 Eu 107.78(13) . . ?
C3 N2 Eu 110.02(13) . . ?
C2 N2 Eu 111.25(13) . . ?
C30 N3 C4 108.77(18) . . ?
C30 N3 C5 109.96(19) . . ?
C4 N3 C5 107.75(18) . . ?
C30 N3 Eu 106.16(14) . . ?
C4 N3 Eu 111.41(14) . . ?
C5 N3 Eu 112.73(13) . . ?
C40 N4 C7 110.35(18) . . ?
C40 N4 C6 108.70(17) . . ?
C7 N4 C6 109.17(18) . . ?
C40 N4 Eu 107.05(13) . . ?
C7 N4 Eu 109.93(13) . . ?
C6 N4 Eu 111.62(13) . . ?
C11 N10 C12 121.9(2) . . ?
C21 N20 C22 120.7(2) . . ?
C31 N30 C32 121.4(2) . . ?
C41 N40 C42 120.6(2) . . ?
N1 C1 C2 113.51(19) . . ?
N2 C2 C1 111.46(19) . . ?
N2 C3 C4 113.27(19) . . ?
N3 C4 C3 111.19(18) . . ?
N3 C5 C6 112.81(19) . . ?
N4 C6 C5 111.54(18) . . ?
N4 C7 C8 113.37(19) . . ?
N1 C8 C7 111.29(18) . . ?
N1 C10 C11 110.62(18) . . ?
O1 C11 N10 122.6(2) . . ?
O1 C11 C10 120.14(18) . . ?
N10 C11 C10 117.2(2) . . ?
O1 C11 Eu 38.48(10) . . ?
N10 C11 Eu 160.49(17) . . ?
C10 C11 Eu 81.92(11) . . ?
N10 C12 C14 111.5(3) . . ?
N10 C12 C13 107.3(2) . . ?
C14 C12 C13 112.9(3) . . ?
C15 C14 C19 118.6(4) . . ?
C15 C14 C12 121.3(3) . . ?
C19 C14 C12 120.1(4) . . ?
C16 C15 C14 120.7(4) . . ?
C15 C16 C17 120.7(5) . . ?
C18 C17 C16 118.2(5) . . ?
C17 C18 C19 122.0(5) . . ?
C18 C19 C14 119.8(5) . . ?
N2 C20 C21 110.93(18) . . ?
O2 C21 N20 122.2(3) . . ?
O2 C21 C20 119.51(19) . . ?
N20 C21 C20 118.2(2) . . ?
O2 C21 Eu 35.89(10) . . ?
N20 C21 Eu 157.7(2) . . ?
C20 C21 Eu 83.69(12) . . ?
N20 C22 C24 111.1(2) . . ?
N20 C22 C23 108.4(2) . . ?
C24 C22 C23 113.7(2) . . ?
C29 C24 C25 119.2(3) . . ?
C29 C24 C22 118.8(3) . . ?
C25 C24 C22 121.9(2) . . ?
C24 C25 C26 121.4(3) . . ?
C25 C26 C27 119.4(4) . . ?
C28 C27 C26 119.2(4) . . ?
C27 C28 C29 121.4(4) . . ?
C24 C29 C28 119.4(4) . . ?
N3 C30 C31 110.70(18) . . ?
O3 C31 N30 121.7(2) . . ?
O3 C31 C30 120.66(19) . . ?
N30 C31 C30 117.6(2) . . ?
O3 C31 Eu 38.20(10) . . ?
N30 C31 Eu 159.85(16) . . ?
C30 C31 Eu 82.53(12) . . ?
N30 C32 C34 111.0(2) . . ?
N30 C32 C33 108.7(2) . . ?
C34 C32 C33 112.7(2) . . ?
C39 C34 C35 118.2(2) . . ?
C39 C34 C32 120.0(2) . . ?
C35 C34 C32 121.8(2) . . ?
C36 C35 C34 120.5(3) . . ?
C35 C36 C37 120.3(3) . . ?
C38 C37 C36 119.5(3) . . ?
C37 C38 C39 120.2(3) . . ?
C38 C39 C34 121.3(3) . . ?
N4 C40 C41 110.77(18) . . ?
O4 C41 N40 122.1(2) . . ?
O4 C41 C40 119.70(19) . . ?
N40 C41 C40 118.1(2) . . ?
O4 C41 Eu 36.26(10) . . ?
N40 C41 Eu 158.32(17) . . ?
C40 C41 Eu 83.57(12) . . ?
N40 C42 C44 110.9(2) . . ?
N40 C42 C43 108.4(2) . . ?
C44 C42 C43 112.5(2) . . ?
C49 C44 C45 119.0(3) . . ?
C49 C44 C42 120.0(2) . . ?
C45 C44 C42 120.9(2) . . ?
C46 C45 C44 120.6(3) . . ?
C45 C46 C47 119.4(3) . . ?
C48 C47 C46 120.7(3) . . ?
C47 C48 C49 119.6(3) . . ?
C44 C49 C48 120.7(3) . . ?
O6 S1 O8 114.67(15) . . ?
O6 S1 O7 114.73(15) . . ?
O8 S1 O7 114.93(14) . . ?
O6 S1 C50 103.48(16) . . ?
O8 S1 C50 103.41(18) . . ?
O7 S1 C50 103.40(16) . . ?
F1 C50 F3 107.8(3) . . ?
F1 C50 F2 108.8(3) . . ?
F3 C50 F2 108.1(3) . . ?
F1 C50 S1 111.0(3) . . ?
F3 C50 S1 110.8(3) . . ?
F2 C50 S1 110.3(3) . . ?
O10 S2 O11 117.3(4) . . ?
O10 S2 O9 110.3(5) . . ?
O11 S2 O9 114.6(4) . . ?
O10 S2 C51 107.2(5) . . ?
O11 S2 C51 105.8(4) . . ?
O9 S2 C51 99.7(3) . . ?
F6 C51 F4 103.5(7) . . ?
F6 C51 F5 103.7(6) . . ?
F4 C51 F5 109.3(7) . . ?
F6 C51 S2 112.9(6) . . ?
F4 C51 S2 112.2(5) . . ?
F5 C51 S2 114.3(5) . . ?
O10' S2' O11' 129.3(8) . . ?
O10' S2' O9' 105.9(7) . . ?
O11' S2' O9' 102.4(7) . . ?
O10' S2' C51' 109.2(6) . . ?
O11' S2' C51' 107.6(8) . . ?
O9' S2' C51' 97.6(5) . . ?
F4' C51' F5' 110.0(10) . . ?
F4' C51' F6' 107.9(10) . . ?
F5' C51' F6' 108.7(10) . . ?
F4' C51' S2' 107.8(9) . . ?
F5' C51' S2' 113.7(8) . . ?
F6' C51' S2' 108.6(9) . . ?
O12 S3 O14 116.33(18) . . ?
O12 S3 O13 116.8(3) . . ?
O14 S3 O13 111.93(15) . . ?
O12 S3 C52 102.99(17) . . ?
O14 S3 C52 104.07(13) . . ?
O13 S3 C52 102.22(18) . . ?
F8 C52 F7 105.6(3) . . ?
F8 C52 F9 109.6(3) . . ?
F7 C52 F9 106.8(3) . . ?
F8 C52 S3 112.3(2) . . ?
F7 C52 S3 110.0(2) . . ?
F9 C52 S3 112.2(2) . . ?

loop_
_geom_bond_atom_site_label_1
_geom_bond_atom_site_label_2
_geom_bond_distance
_geom_bond_site_symmetry_2
_geom_bond_publ_flag
Eu O2 2.3553(15) . ?
Eu O4 2.3608(15) . ?
Eu O1 2.3771(16) . ?
Eu O3 2.3785(16) . ?
Eu O5 2.4823(17) . ?
Eu N1 2.6428(19) . ?
Eu N3 2.655(2) . ?
Eu N2 2.6803(19) . ?
Eu N4 2.6891(19) . ?
Eu C11 3.2229(19) . ?
Eu C31 3.232(2) . ?
Eu C21 3.2511(19) . ?
O1 C11 1.247(3) . ?
O2 C21 1.250(3) . ?
O3 C31 1.251(3) . ?
O4 C41 1.255(3) . ?
N1 C10 1.482(3) . ?
N1 C8 1.489(3) . ?
N1 C1 1.492(3) . ?
N2 C20 1.477(3) . ?
N2 C3 1.489(3) . ?
N2 C2 1.494(3) . ?
N3 C30 1.484(3) . ?
N3 C4 1.487(3) . ?
N3 C5 1.501(3) . ?
N4 C40 1.481(3) . ?
N4 C7 1.484(3) . ?
N4 C6 1.490(3) . ?
N10 C11 1.326(3) . ?
N10 C12 1.475(3) . ?
N20 C21 1.319(3) . ?
N20 C22 1.475(3) . ?
N30 C31 1.329(3) . ?
N30 C32 1.474(3) . ?
N40 C41 1.316(3) . ?
N40 C42 1.477(3) . ?
C1 C2 1.522(3) . ?
C3 C4 1.516(3) . ?
C5 C6 1.519(3) . ?
C7 C8 1.526(3) . ?
C10 C11 1.513(3) . ?
C12 C14 1.510(5) . ?
C12 C13 1.525(4) . ?
C14 C15 1.389(6) . ?
C14 C19 1.401(4) . ?
C15 C16 1.388(6) . ?
C16 C17 1.400(8) . ?
C17 C18 1.370(8) . ?
C18 C19 1.388(7) . ?
C20 C21 1.515(4) . ?
C22 C24 1.511(4) . ?
C22 C23 1.526(3) . ?
C24 C29 1.374(4) . ?
C24 C25 1.376(4) . ?
C25 C26 1.384(5) . ?
C26 C27 1.384(6) . ?
C27 C28 1.367(7) . ?
C28 C29 1.391(5) . ?
C30 C31 1.504(3) . ?
C32 C34 1.521(4) . ?
C32 C33 1.527(4) . ?
C34 C39 1.390(4) . ?
C34 C35 1.401(4) . ?
C35 C36 1.388(4) . ?
C36 C37 1.392(4) . ?
C37 C38 1.381(4) . ?
C38 C39 1.385(4) . ?
C40 C41 1.510(3) . ?
C42 C44 1.509(3) . ?
C42 C43 1.520(3) . ?
C44 C49 1.391(4) . ?
C44 C45 1.398(4) . ?
C45 C46 1.390(4) . ?
C46 C47 1.395(5) . ?
C47 C48 1.378(5) . ?
C48 C49 1.393(4) . ?
S1 O6 1.435(2) . ?
S1 O8 1.438(3) . ?
S1 O7 1.440(2) . ?
S1 C50 1.827(4) . ?
C50 F1 1.310(5) . ?
C50 F3 1.333(5) . ?
C50 F2 1.330(4) . ?
S2 O10 1.403(6) . ?
S2 O11 1.417(5) . ?
S2 O9 1.466(6) . ?
S2 C51 1.800(8) . ?
C51 F6 1.299(7) . ?
C51 F4 1.322(8) . ?
C51 F5 1.330(8) . ?
S2' O10' 1.338(10) . ?
S2' O11' 1.379(15) . ?
S2' O9' 1.622(11) . ?
S2' C51' 1.772(15) . ?
C51' F4' 1.289(11) . ?
C51' F5' 1.300(11) . ?
C51' F6' 1.327(10) . ?
S3 O12 1.419(3) . ?
S3 O14 1.431(2) . ?
S3 O13 1.445(3) . ?
S3 C52 1.814(3) . ?
C52 F8 1.310(4) . ?
C52 F7 1.321(4) . ?
C52 F9 1.325(3) . ?

loop_
_geom_hbond_atom_site_label_D
_geom_hbond_atom_site_label_H
_geom_hbond_atom_site_label_A
_geom_hbond_distance_DH
_geom_hbond_distance_HA
_geom_hbond_distance_DA
_geom_hbond_angle_DHA
_geom_hbond_site_symmetry_A
O5 H051 O6 0.85 2.02 2.834(3) 160.9 2_556
O5 H052 O10 0.85 2.08 2.905(5) 165.3 .
N10 H10 O14 0.88 2.15 2.905(3) 144.2 1_655
N20 H20 O7 0.88 2.12 2.963(3) 161.5 1_554
N30 H30 O13 0.88 2.05 2.909(3) 164.5 .
N40 H40 O3W 0.88 1.97 2.841(3) 173.0 2_646
O1W H2W1 O2W 0.85 1.99 2.819(3) 165.6 .
O1W H1W1 O4 0.85 2.68 3.334(3) 135.0 .
O1W H1W1 O5 0.85 2.32 3.106(3) 153.2 .
O2W H2W2 O11 0.85 2.05 2.879(5) 163.4 .
O2W H1W2 O8 0.85 2.01 2.855(3) 174.0 2_556
O3W H1W3 O9 0.85 2.26 3.109(8) 172.3 .
O3W H1W3 O10' 0.85 2.20 2.959(7) 148.6 .
O3W H2W3 O12 0.85 2.23 3.050(6) 160.8 1_665

loop_
_geom_torsion_atom_site_label_1
_geom_torsion_atom_site_label_2
_geom_torsion_atom_site_label_3
_geom_torsion_atom_site_label_4
_geom_torsion
_geom_torsion_site_symmetry_1
_geom_torsion_site_symmetry_2
_geom_torsion_site_symmetry_3
_geom_torsion_site_symmetry_4
_geom_torsion_publ_flag
N1 C1 C2 N2 -57.1(3) . . . . ?
C1 C2 N2 C3 -77.9(2) . . . . ?
C2 N2 C3 C4 164.38(19) . . . . ?
N2 C3 C4 N3 -60.5(3) . . . . ?
C3 C4 N3 C5 -79.9(2) . . . . ?
C4 N3 C5 C6 163.20(19) . . . . ?
N3 C5 C6 N4 -57.4(3) . . . . ?
C5 C6 N4 C7 -77.9(2) . . . . ?
C6 N4 C7 C8 164.07(19) . . . . ?
N4 C7 C8 N1 -60.2(3) . . . . ?
C7 C8 N1 C1 -79.4(2) . . . . ?
C8 N1 C1 C2 163.12(19) . . . . ?
N1 C10 C11 O1 35.1(3) . . . . ?
N2 C20 C21 O2 23.9(3) . . . . ?
N3 C30 C31 O3 32.1(3) . . . . ?
N4 C40 C41 O4 30.9(3) . . . . ?
